data_4106038
loop_
_publ_author_name
'Cyprien Lemouchi'
'Cortnie S. Vogelsberg'
'Leokadiya Zorina'
'Sergey Simonov'
'Patrick Batail'
'Stuart E. Brown'
'Miguel A. Garcia-Garibay'

_publ_contact_author_address
;
Laboratoire de Chimie et Ing\'enierie Mol\'eculaire d'Angers,
CNRS-Universit\'e d'Angers, 49045 Angers, France
;
_publ_contact_author_email patrick.batail@univ-angers.fr
_publ_contact_author_name 'Dr. Patrick Batail'
_publ_section_title
;
 Ultra-fast Rotors for Molecular Machines and Functional Materials via
 Halogen Bonding: Crystals of 1,4-Bis(iodoethynyl)bicyclo[2.2.2]octane
 with Distinct Gigahertz Rotation at Two Sites
;
_journal_name_full 'Journal of the American Chemical Society'
_journal_page_first 6371
_journal_page_last 6379
_journal_paper_doi 10.1021/ja200503j
_journal_volume 133
_journal_year 2011
_chemical_compound_source 'synthesis as described'
_chemical_formula_moiety 'C12 H12 I2'
_chemical_formula_sum 'C12 H12 I2'
_chemical_formula_weight 410.02
_chemical_name_systematic
;
 ?
;
_space_group_IT_number 2
_symmetry_cell_setting triclinic
_symmetry_space_group_name_Hall '-P 1'
_symmetry_space_group_name_H-M 'P -1'
_atom_sites_solution_hydrogens geom
_atom_sites_solution_primary direct
_atom_sites_solution_secondary difmap
_audit_creation_method 'SHELXL-97 and WinGX routine-INITIALISE'
_cell_angle_alpha 79.081(7)
_cell_angle_beta 65.960(7)
_cell_angle_gamma 60.573(6)
_cell_formula_units_Z 8
_cell_length_a 13.9129(10)
_cell_length_b 13.9129(10)
_cell_length_c 16.236(2)
_cell_measurement_reflns_used 21275
_cell_measurement_temperature 90(2)
_cell_measurement_theta_max 30
_cell_measurement_theta_min 5
_cell_volume 2499.7(4)
_computing_cell_refinement 'Dirax/lsq (Duisenberg & Schreurs, 1989-2000)'
_computing_data_collection 'Collect (Bruker AXS BV, 1997-2004)'
_computing_data_reduction 'EvalCCD (Duisenberg & Schreurs 1990-2000)'
_computing_molecular_graphics 'DIAMOND 3.1 (Crystal Impact GbR 2005)'
_computing_publication_material 'WinGX publication routines (Farrugia, 1999)'
_computing_structure_refinement 'SHELXL-97 (Sheldrick, 1997)'
_computing_structure_solution 'SHELXS-97 (Sheldrick, 1997)'
_diffrn_ambient_temperature 90(2)
_diffrn_measured_fraction_theta_full 0.963
_diffrn_measured_fraction_theta_max 0.913
_diffrn_measurement_device_type 'Bruker KappaCCD'
_diffrn_measurement_method 'combined \f/\w-scans'
_diffrn_radiation_monochromator graphite
_diffrn_radiation_source 'fine-focus sealed tube'
_diffrn_radiation_type MoK\a
_diffrn_radiation_wavelength 0.71073
_diffrn_reflns_av_R_equivalents 0.0000
_diffrn_reflns_av_sigmaI/netI 0.0451
_diffrn_reflns_limit_h_max 22
_diffrn_reflns_limit_h_min -22
_diffrn_reflns_limit_k_max 22
_diffrn_reflns_limit_k_min -22
_diffrn_reflns_limit_l_max 26
_diffrn_reflns_limit_l_min -26
_diffrn_reflns_number 78664
_diffrn_reflns_theta_full 25.25
_diffrn_reflns_theta_max 35.08
_diffrn_reflns_theta_min 4.53
_diffrn_standards_decay_% 0
_exptl_absorpt_coefficient_mu 4.994
_exptl_absorpt_correction_T_max 0.6617
_exptl_absorpt_correction_T_min 0.4414
_exptl_absorpt_correction_type analytical
_exptl_absorpt_process_details
;
(see. N.W. Alcock (1970). Cryst. Computing, p271)
;
_exptl_crystal_colour colourless
_exptl_crystal_density_diffrn 2.179
_exptl_crystal_description plate
_exptl_crystal_F_000 1520
_exptl_crystal_size_max 0.160
_exptl_crystal_size_mid 0.160
_exptl_crystal_size_min 0.086
_refine_diff_density_max 1.729
_refine_diff_density_min -2.201
_refine_diff_density_rms 0.257
_refine_ls_extinction_method none
_refine_ls_goodness_of_fit_ref 1.060
_refine_ls_hydrogen_treatment constr
_refine_ls_matrix_type full
_refine_ls_number_parameters 506
_refine_ls_number_reflns 78664
_refine_ls_number_restraints 0
_refine_ls_restrained_S_all 1.060
_refine_ls_R_factor_all 0.0809
_refine_ls_R_factor_gt 0.0519
_refine_ls_shift/su_max 0.010
_refine_ls_shift/su_mean 0.002
_refine_ls_structure_factor_coef Fsqd
_refine_ls_weighting_details 'calc w=1/[\s^2^(Fo^2^)+(0.0626P)^2^+10.9279P] where P=(Fo^2^+2Fc^2^)/3'
_refine_ls_weighting_scheme calc
_refine_ls_wR_factor_gt 0.1297
_refine_ls_wR_factor_ref 0.1478
_reflns_number_gt 58417
_reflns_number_total 78664
_reflns_threshold_expression >2\s(I)
_cod_data_source_file ja200503j_si_002.cif
_cod_data_source_block cl339-90K-final
_cod_database_code 4106038

loop_
_symmetry_equiv_pos_as_xyz
'x, y, z'
'-x, -y, -z'

loop_
_atom_site_label
_atom_site_type_symbol
_atom_site_fract_x
_atom_site_fract_y
_atom_site_fract_z
_atom_site_U_iso_or_equiv
_atom_site_adp_type
_atom_site_occupancy
_atom_site_symmetry_multiplicity
_atom_site_calc_flag
_atom_site_refinement_flags
I1A I 0.28158(3) 0.47842(2) 0.751517(15) 0.01676(5) Uani 1 1 d .
I2A I -0.34449(2) 0.08896(2) 1.238221(14) 0.01652(5) Uani 1 1 d .
C1A C 0.1926(4) 0.3976(4) 0.8319(2) 0.0197(7) Uani 1 1 d .
C2A C 0.1353(4) 0.3534(4) 0.8812(2) 0.0188(7) Uani 1 1 d .
C3A C 0.0590(4) 0.3048(4) 0.9419(2) 0.0156(7) Uani 1 1 d .
C4A C 0.0894(5) 0.2605(5) 1.0271(2) 0.0226(8) Uani 1 1 d .
H4A1 H 0.0904 0.3170 1.0533 0.027 Uiso 1 1 calc R
H4A2 H 0.1675 0.1971 1.0115 0.027 Uiso 1 1 calc R
C5A C -0.0728(4) 0.3921(4) 0.9707(2) 0.0190(7) Uani 1 1 d .
H5A1 H -0.0890 0.4465 1.0105 0.023 Uiso 1 1 calc R
H5A2 H -0.0903 0.4296 0.9180 0.023 Uiso 1 1 calc R
C6A C 0.0754(4) 0.2084(4) 0.8939(2) 0.0188(7) Uani 1 1 d .
H6A1 H 0.0433 0.2370 0.8464 0.023 Uiso 1 1 calc R
H6A2 H 0.1591 0.1577 0.8668 0.023 Uiso 1 1 calc R
C7A C -0.0050(5) 0.2270(5) 1.0960(2) 0.0215(8) Uani 1 1 d .
H7A1 H 0.0337 0.1567 1.1223 0.026 Uiso 1 1 calc R
H7A2 H -0.0582 0.2818 1.1442 0.026 Uiso 1 1 calc R
C8A C -0.1515(4) 0.3346(4) 1.0198(2) 0.0216(8) Uani 1 1 d .
H8A1 H -0.1848 0.3288 0.9800 0.026 Uiso 1 1 calc R
H8A2 H -0.2165 0.3779 1.0724 0.026 Uiso 1 1 calc R
C9A C 0.0103(5) 0.1476(5) 0.9636(2) 0.0222(8) Uani 1 1 d .
H9A1 H -0.0329 0.1320 0.9382 0.027 Uiso 1 1 calc R
H9A2 H 0.0677 0.0779 0.9783 0.027 Uiso 1 1 calc R
C10A C -0.0757(4) 0.2180(4) 1.0489(2) 0.0163(7) Uani 1 1 d .
C11A C -0.1559(4) 0.1737(4) 1.1094(2) 0.0183(7) Uani 1 1 d .
C12A C -0.2234(4) 0.1379(4) 1.1579(2) 0.0179(7) Uani 1 1 d .
I1B I 0.84992(2) 0.40754(2) 0.743376(14) 0.01820(5) Uani 1 1 d .
I2B I 0.22114(3) 0.02999(2) 1.242814(15) 0.01708(5) Uani 1 1 d .
C1B C 0.7259(4) 0.3637(4) 0.8257(2) 0.0191(7) Uani 1 1 d .
C2B C 0.6553(4) 0.3329(4) 0.8775(2) 0.0186(7) Uani 1 1 d .
C3B C 0.5742(4) 0.2905(4) 0.9395(2) 0.0163(7) Uani 1 1 d .
C4B C 0.5023(5) 0.2821(5) 0.8932(2) 0.0211(8) Uani 1 1 d .
H4B1 H 0.5545 0.2259 0.8460 0.025 Uiso 1 1 calc R
H4B2 H 0.4650 0.3520 0.8659 0.025 Uiso 1 1 calc R
C5B C 0.6491(4) 0.1739(4) 0.9697(2) 0.0208(8) Uani 1 1 d .
H5B1 H 0.7143 0.1299 0.9175 0.025 Uiso 1 1 calc R
H5B2 H 0.6818 0.1800 1.0099 0.025 Uiso 1 1 calc R
C6B C 0.4888(5) 0.3624(5) 1.0246(2) 0.0221(8) Uani 1 1 d .
H6B1 H 0.4315 0.4319 1.0096 0.026 Uiso 1 1 calc R
H6B2 H 0.5326 0.3782 1.0491 0.026 Uiso 1 1 calc R
C7B C 0.4057(5) 0.2517(5) 0.9640(2) 0.0215(8) Uani 1 1 d .
H7B1 H 0.3287 0.3165 0.9799 0.026 Uiso 1 1 calc R
H7B2 H 0.4017 0.1964 0.9389 0.026 Uiso 1 1 calc R
C8B C 0.5687(4) 0.1180(4) 1.0187(2) 0.0191(7) Uani 1 1 d .
H8B1 H 0.5830 0.0650 0.9785 0.023 Uiso 1 1 calc R
H8B2 H 0.5868 0.0788 1.0708 0.023 Uiso 1 1 calc R
C9B C 0.4237(4) 0.3022(4) 1.0954(2) 0.0195(7) Uani 1 1 d .
H9B1 H 0.3402 0.3533 1.1230 0.023 Uiso 1 1 calc R
H9B2 H 0.4567 0.2736 1.1423 0.023 Uiso 1 1 calc R
C10B C 0.4381(4) 0.2063(4) 1.0488(2) 0.0176(7) Uani 1 1 d .
C11B C 0.3612(4) 0.1584(4) 1.1102(2) 0.0182(7) Uani 1 1 d .
C12B C 0.3063(4) 0.1134(4) 1.1602(2) 0.0198(8) Uani 1 1 d .
I1C I 0.57049(3) -0.15221(2) 0.264719(16) 0.02235(5) Uani 1 1 d .
I2C I -0.07067(3) 0.64071(2) 0.748951(14) 0.01791(5) Uani 1 1 d .
C1C C 0.4700(4) -0.0171(4) 0.3428(2) 0.0182(7) Uani 1 1 d .
C2C C 0.4108(4) 0.0627(4) 0.3915(2) 0.0185(7) Uani 1 1 d .
C3C C 0.3313(4) 0.1605(3) 0.4512(2) 0.0166(7) Uani 1 1 d .
C4C C 0.2622(3) 0.1291(3) 0.5427(2) 0.0311(8) Uani 1 1 d .
H4C1 H 0.3169 0.0671 0.5665 0.037 Uiso 1 1 calc R
H4C2 H 0.2097 0.1069 0.5359 0.037 Uiso 1 1 calc R
C5C C 0.2442(4) 0.2494(3) 0.4097(3) 0.0382(9) Uani 1 1 d .
H5C1 H 0.2070 0.2177 0.3919 0.046 Uiso 1 1 calc R
H5C2 H 0.2865 0.2779 0.3562 0.046 Uiso 1 1 calc R
C6C C 0.4013(3) 0.2089(3) 0.4667(3) 0.0331(8) Uani 1 1 d .
H6C1 H 0.4544 0.2204 0.4091 0.040 Uiso 1 1 calc R
H6C2 H 0.4487 0.1577 0.5010 0.040 Uiso 1 1 calc R
C7C C 0.1889(3) 0.2281(3) 0.6089(2) 0.0240(6) Uani 1 1 d .
H7C1 H 0.2238 0.2144 0.6534 0.029 Uiso 1 1 calc R
H7C2 H 0.1086 0.2377 0.6401 0.029 Uiso 1 1 calc R
C8C C 0.1478(3) 0.3447(3) 0.4785(2) 0.0312(8) Uani 1 1 d .
H8C1 H 0.1364 0.4150 0.4493 0.037 Uiso 1 1 calc R
H8C2 H 0.0731 0.3418 0.5009 0.037 Uiso 1 1 calc R
C9C C 0.3137(3) 0.3198(3) 0.5185(2) 0.0262(7) Uani 1 1 d .
H9C1 H 0.3356 0.3217 0.5676 0.031 Uiso 1 1 calc R
H9C2 H 0.3177 0.3801 0.4784 0.031 Uiso 1 1 calc R
C10C C 0.1863(4) 0.3338(3) 0.5566(2) 0.0179(7) Uani 1 1 d .
C11C C 0.1059(4) 0.4302(4) 0.6165(2) 0.0179(7) Uani 1 1 d .
C12C C 0.0409(4) 0.5098(4) 0.6664(2) 0.0169(7) Uani 1 1 d .
I1D I 0.47992(3) 0.43879(2) 0.258236(15) 0.02014(5) Uani 1 1 d .
I2D I 1.02666(3) 0.03966(2) 0.744633(15) 0.02019(5) Uani 1 1 d .
C1D C 0.5749(4) 0.3714(3) 0.3374(2) 0.0183(7) Uani 1 1 d .
C2D C 0.6297(4) 0.3346(3) 0.3858(2) 0.0185(7) Uani 1 1 d .
C3D C 0.6966(4) 0.2834(3) 0.4464(2) 0.0174(7) Uani 1 1 d .
C4D C 0.7021(3) 0.1688(3) 0.4752(2) 0.0243(6) Uani 1 1 d .
H4D1 H 0.6232 0.1775 0.5123 0.029 Uiso 1 1 calc R
H4D2 H 0.7317 0.1253 0.4223 0.029 Uiso 1 1 calc R
C5D C 0.8239(3) 0.2672(3) 0.3983(2) 0.0284(7) Uani 1 1 d .
H5D1 H 0.8228 0.3371 0.3745 0.034 Uiso 1 1 calc R
H5D2 H 0.8653 0.2157 0.3481 0.034 Uiso 1 1 calc R
C6D C 0.6364(3) 0.3535(3) 0.5313(2) 0.0327(8) Uani 1 1 d .
H6D1 H 0.5537 0.3696 0.5588 0.039 Uiso 1 1 calc R
H6D2 H 0.6399 0.4228 0.5158 0.039 Uiso 1 1 calc R
C7D C 0.7845(4) 0.1094(3) 0.5287(3) 0.0358(9) Uani 1 1 d .
H7D1 H 0.7458 0.0796 0.5834 0.043 Uiso 1 1 calc R
H7D2 H 0.8568 0.0484 0.4929 0.043 Uiso 1 1 calc R
C8D C 0.8891(3) 0.2225(4) 0.4647(2) 0.0377(9) Uani 1 1 d .
H8D1 H 0.9650 0.1589 0.4380 0.045 Uiso 1 1 calc R
H8D2 H 0.9039 0.2786 0.4769 0.045 Uiso 1 1 calc R
C9D C 0.6991(4) 0.2911(3) 0.5986(3) 0.0453(11) Uani 1 1 d .
H9D1 H 0.7155 0.3396 0.6205 0.054 Uiso 1 1 calc R
H9D2 H 0.6475 0.2686 0.6499 0.054 Uiso 1 1 calc R
C10D C 0.8152(4) 0.1895(3) 0.5529(2) 0.0161(7) Uani 1 1 d .
C11D C 0.8813(4) 0.1400(3) 0.6136(2) 0.0196(7) Uani 1 1 d .
C12D C 0.9352(4) 0.1047(4) 0.6628(2) 0.0207(8) Uani 1 1 d .

loop_
_atom_site_aniso_label
_atom_site_aniso_U_11
_atom_site_aniso_U_22
_atom_site_aniso_U_33
_atom_site_aniso_U_23
_atom_site_aniso_U_13
_atom_site_aniso_U_12
I1A 0.01765(12) 0.01431(11) 0.01887(8) 0.00260(8) -0.00616(8) -0.00903(9)
I2A 0.01482(11) 0.01732(11) 0.01726(8) 0.00179(8) -0.00464(8) -0.00883(9)
C1A 0.0230(19) 0.0193(18) 0.0184(13) 0.0028(13) -0.0083(13) -0.0113(15)
C2A 0.0214(19) 0.0185(18) 0.0165(13) -0.0010(12) -0.0044(13) -0.0108(15)
C3A 0.0193(17) 0.0145(16) 0.0135(12) 0.0024(11) -0.0066(12) -0.0085(13)
C4A 0.029(2) 0.030(2) 0.0203(14) 0.0105(15) -0.0144(15) -0.0215(18)
C5A 0.0208(19) 0.0138(16) 0.0205(14) 0.0012(13) -0.0057(13) -0.0085(14)
C6A 0.0199(18) 0.0191(18) 0.0159(12) -0.0028(13) -0.0009(13) -0.0114(15)
C7A 0.022(2) 0.029(2) 0.0191(13) 0.0028(15) -0.0080(14) -0.0163(17)
C8A 0.0196(19) 0.0219(19) 0.0197(14) -0.0001(14) -0.0067(14) -0.0074(15)
C9A 0.024(2) 0.0202(19) 0.0208(14) -0.0034(14) -0.0014(14) -0.0134(16)
C10A 0.0210(18) 0.0167(16) 0.0149(12) 0.0027(12) -0.0061(12) -0.0126(14)
C11A 0.0191(18) 0.0184(17) 0.0165(13) 0.0011(12) -0.0061(12) -0.0087(14)
C12A 0.0180(17) 0.0195(18) 0.0176(13) 0.0016(12) -0.0076(13) -0.0094(14)
I1B 0.01391(11) 0.01966(11) 0.02095(9) 0.00192(8) -0.00442(8) -0.00983(9)
I2B 0.01842(12) 0.01471(11) 0.01821(8) 0.00250(8) -0.00522(8) -0.00969(9)
C1B 0.0162(17) 0.0242(19) 0.0196(14) 0.0027(13) -0.0072(13) -0.0116(14)
C2B 0.0175(17) 0.0212(18) 0.0193(14) -0.0010(13) -0.0067(13) -0.0101(14)
C3B 0.0173(17) 0.0171(17) 0.0172(13) 0.0022(12) -0.0058(12) -0.0110(14)
C4B 0.024(2) 0.030(2) 0.0179(13) 0.0066(14) -0.0106(14) -0.0187(18)
C5B 0.0178(18) 0.0197(18) 0.0211(14) -0.0003(13) -0.0069(14) -0.0059(14)
C6B 0.0221(19) 0.0213(19) 0.0209(14) -0.0027(14) 0.0000(14) -0.0139(15)
C7B 0.024(2) 0.029(2) 0.0211(14) 0.0070(15) -0.0126(15) -0.0182(17)
C8B 0.0200(18) 0.0158(17) 0.0217(14) -0.0015(13) -0.0053(14) -0.0097(14)
C9B 0.0170(18) 0.0214(19) 0.0182(13) -0.0041(13) 0.0007(13) -0.0117(15)
C10B 0.0215(18) 0.0172(17) 0.0148(13) 0.0010(12) -0.0053(12) -0.0107(15)
C11B 0.0218(19) 0.0173(17) 0.0180(13) -0.0003(12) -0.0067(13) -0.0109(15)
C12B 0.024(2) 0.0178(18) 0.0182(13) 0.0011(12) -0.0053(13) -0.0120(15)
I1C 0.02257(12) 0.01727(12) 0.02499(10) -0.00787(9) -0.00725(9) -0.00599(9)
I2C 0.01779(11) 0.01441(10) 0.01934(9) -0.00371(8) -0.00519(8) -0.00582(9)
C1C 0.0178(17) 0.0163(16) 0.0201(13) -0.0022(12) -0.0052(13) -0.0082(13)
C2C 0.0203(18) 0.0179(16) 0.0178(13) -0.0013(12) -0.0048(12) -0.0104(14)
C3C 0.0175(16) 0.0155(15) 0.0138(12) -0.0014(11) -0.0040(11) -0.0062(13)
C4C 0.035(2) 0.0157(14) 0.0283(16) -0.0024(13) 0.0020(15) -0.0112(14)
C5C 0.045(2) 0.0268(18) 0.0332(19) -0.0114(15) -0.0252(18) 0.0027(16)
C6C 0.0235(18) 0.0336(19) 0.0399(19) -0.0189(16) 0.0022(15) -0.0158(15)
C7C 0.0265(18) 0.0191(15) 0.0167(13) -0.0002(11) -0.0007(12) -0.0093(13)
C8C 0.035(2) 0.0209(16) 0.0305(17) -0.0075(14) -0.0209(16) 0.0021(14)
C9C 0.0228(17) 0.0277(17) 0.0256(15) -0.0082(13) 0.0010(13) -0.0147(14)
C10C 0.0170(17) 0.0163(16) 0.0172(13) -0.0030(12) -0.0037(12) -0.0063(13)
C11C 0.0172(17) 0.0199(17) 0.0176(13) -0.0008(12) -0.0045(12) -0.0104(14)
C12C 0.0169(16) 0.0155(16) 0.0177(13) -0.0013(12) -0.0054(12) -0.0073(13)
I1D 0.02169(12) 0.01941(11) 0.02361(9) 0.00263(8) -0.01492(9) -0.00815(9)
I2D 0.02240(12) 0.02458(13) 0.02036(9) 0.00538(8) -0.01342(9) -0.01305(10)
C1D 0.0240(19) 0.0134(17) 0.0203(13) 0.0031(11) -0.0099(13) -0.0102(15)
C2D 0.0189(18) 0.0188(18) 0.0197(13) 0.0019(12) -0.0087(13) -0.0093(14)
C3D 0.0170(17) 0.0216(18) 0.0187(13) 0.0027(12) -0.0101(12) -0.0106(14)
C4D 0.0337(19) 0.0264(16) 0.0243(14) 0.0070(13) -0.0173(14) -0.0192(15)
C5D 0.0253(18) 0.040(2) 0.0283(16) 0.0198(15) -0.0177(14) -0.0211(16)
C6D 0.031(2) 0.0283(18) 0.0323(18) -0.0082(15) -0.0205(16) 0.0005(15)
C7D 0.055(3) 0.0281(18) 0.044(2) 0.0163(16) -0.037(2) -0.0244(19)
C8D 0.033(2) 0.057(3) 0.0343(18) 0.0266(19) -0.0222(17) -0.030(2)
C9D 0.041(2) 0.041(2) 0.035(2) -0.0166(18) -0.0266(19) 0.0108(18)
C10D 0.0184(17) 0.0182(17) 0.0168(12) 0.0055(11) -0.0112(12) -0.0102(14)
C11D 0.0190(17) 0.0184(18) 0.0213(14) 0.0025(12) -0.0085(13) -0.0086(14)
C12D 0.025(2) 0.021(2) 0.0206(14) 0.0037(13) -0.0106(14) -0.0130(16)

loop_
_atom_type_symbol
_atom_type_description
_atom_type_scat_dispersion_real
_atom_type_scat_dispersion_imag
_atom_type_scat_source
C C 0.0033 0.0016 'International Tables Vol C Tables 4.2.6.8 and 6.1.1.4'
H H 0.0000 0.0000 'International Tables Vol C Tables 4.2.6.8 and 6.1.1.4'
I I -0.4742 1.8119 'International Tables Vol C Tables 4.2.6.8 and 6.1.1.4'

loop_
_geom_angle_atom_site_label_1
_geom_angle_atom_site_label_2
_geom_angle_atom_site_label_3
_geom_angle
C2A C1A I1A 177.3(5)
C1A C2A C3A 176.9(6)
C2A C3A C4A 110.5(3)
C2A C3A C5A 110.4(4)
C4A C3A C5A 108.6(3)
C2A C3A C6A 110.5(3)
C4A C3A C6A 108.8(4)
C5A C3A C6A 107.9(3)
C3A C4A C7A 109.1(3)
C8A C5A C3A 109.3(5)
C9A C6A C3A 109.0(3)
C10A C7A C4A 109.8(3)
C5A C8A C10A 109.4(5)
C10A C9A C6A 110.2(3)
C11A C10A C9A 111.9(3)
C11A C10A C7A 111.3(3)
C9A C10A C7A 109.0(4)
C11A C10A C8A 108.2(4)
C9A C10A C8A 107.5(3)
C7A C10A C8A 108.9(3)
C12A C11A C10A 178.6(4)
C11A C12A I2A 176.0(5)
C2B C1B I1B 176.5(4)
C1B C2B C3B 177.3(5)
C2B C3B C6B 112.2(3)
C2B C3B C4B 110.7(3)
C6B C3B C4B 109.0(4)
C2B C3B C5B 108.3(4)
C6B C3B C5B 107.4(3)
C4B C3B C5B 109.2(3)
C3B C4B C7B 109.5(3)
C8B C5B C3B 108.9(5)
C3B C6B C9B 109.9(3)
C10B C7B C4B 108.8(3)
C10B C8B C5B 109.3(4)
C6B C9B C10B 109.1(3)
C11B C10B C8B 110.2(4)
C11B C10B C9B 110.9(3)
C8B C10B C9B 108.7(3)
C11B C10B C7B 110.2(3)
C8B C10B C7B 108.5(3)
C9B C10B C7B 108.3(4)
C12B C11B C10B 175.3(5)
C11B C12B I2B 177.1(5)
C2C C1C I1C 178.2(4)
C1C C2C C3C 176.2(4)
C2C C3C C4C 109.7(3)
C2C C3C C5C 110.0(3)
C4C C3C C5C 109.2(3)
C2C C3C C6C 111.4(3)
C4C C3C C6C 107.9(3)
C5C C3C C6C 108.4(3)
C3C C4C C7C 110.0(3)
C3C C5C C8C 110.3(3)
C3C C6C C9C 109.4(3)
C4C C7C C10C 109.7(3)
C10C C8C C5C 109.4(3)
C10C C9C C6C 110.1(3)
C11C C10C C8C 111.0(3)
C11C C10C C9C 110.2(3)
C8C C10C C9C 109.0(3)
C11C C10C C7C 110.3(3)
C8C C10C C7C 108.7(3)
C9C C10C C7C 107.4(3)
C12C C11C C10C 178.9(4)
C11C C12C I2C 178.2(3)
C2D C1D I1D 177.9(4)
C1D C2D C3D 176.8(4)
C2D C3D C6D 111.0(3)
C2D C3D C5D 110.6(3)
C6D C3D C5D 109.6(3)
C2D C3D C4D 109.4(3)
C6D C3D C4D 108.0(3)
C5D C3D C4D 108.1(3)
C7D C4D C3D 109.5(3)
C3D C5D C8D 109.8(3)
C3D C6D C9D 109.8(3)
C10D C7D C4D 110.4(3)
C10D C8D C5D 110.5(3)
C10D C9D C6D 110.2(3)
C11D C10D C8D 110.2(3)
C11D C10D C9D 109.5(3)
C8D C10D C9D 109.8(3)
C11D C10D C7D 112.1(3)
C8D C10D C7D 107.2(3)
C9D C10D C7D 108.0(3)
C12D C11D C10D 176.7(4)
C11D C12D I2D 177.8(4)

loop_
_geom_bond_atom_site_label_1
_geom_bond_atom_site_label_2
_geom_bond_distance
I1A C1A 1.999(3)
I2A C12A 2.001(3)
C1A C2A 1.195(5)
C2A C3A 1.469(5)
C3A C4A 1.539(5)
C3A C5A 1.545(7)
C3A C6A 1.552(5)
C4A C7A 1.550(5)
C5A C8A 1.543(4)
C6A C9A 1.540(4)
C7A C10A 1.530(5)
C8A C10A 1.551(7)
C9A C10A 1.524(6)
C10A C11A 1.464(5)
C11A C12A 1.207(5)
I1B C1B 1.996(3)
I2B C12B 2.003(3)
C1B C2B 1.208(5)
C2B C3B 1.462(5)
C3B C6B 1.529(6)
C3B C4B 1.530(5)
C3B C5B 1.552(7)
C4B C7B 1.556(5)
C5B C8B 1.544(4)
C6B C9B 1.542(5)
C7B C10B 1.548(6)
C8B C10B 1.537(7)
C9B C10B 1.546(5)
C10B C11B 1.471(5)
C11B C12B 1.187(5)
I1C C1C 1.993(4)
I2C C12C 1.993(4)
C1C C2C 1.200(6)
C2C C3C 1.470(6)
C3C C4C 1.525(4)
C3C C5C 1.526(5)
C3C C6C 1.541(5)
C4C C7C 1.543(4)
C5C C8C 1.547(5)
C6C C9C 1.543(5)
C7C C10C 1.544(5)
C8C C10C 1.522(5)
C9C C10C 1.542(5)
C10C C11C 1.459(6)
C11C C12C 1.208(6)
I1D C1D 1.997(4)
I2D C12D 1.998(4)
C1D C2D 1.188(6)
C2D C3D 1.475(5)
C3D C6D 1.522(5)
C3D C5D 1.531(5)
C3D C4D 1.547(5)
C4D C7D 1.535(5)
C5D C8D 1.537(5)
C6D C9D 1.543(5)
C7D C10D 1.533(5)
C8D C10D 1.528(4)
C9D C10D 1.528(5)
C10D C11D 1.466(5)
C11D C12D 1.192(6)
